data_4067483
loop_
_publ_author_name
'Ruddy, Adam J.'
'Rupar, Paul A.'
'Bladek, Kamila J.'
'Allan, Christopher J.'
'Avery, Jessica C.'
'Baines, Kim M.'

_publ_section_title
;
 On the Bonding in N-Heterocyclic Carbene Complexes of Germanium(II)
;
_journal_issue 6
_journal_name_full Organometallics
_journal_page_first 1362
_journal_paper_doi 10.1021/om900977g
_journal_volume 29
_journal_year 2010
_chemical_formula_moiety 'C7 H12 Cl2 Ge N2, 0.5 (C6 H6)'
_chemical_formula_sum 'C10 H15 Cl2 Ge N2'
_chemical_formula_weight 306.73
_chemical_melting_point 371
_chemical_properties_physical air-sensitive
_space_group_IT_number 14
_symmetry_cell_setting monoclinic
_symmetry_Int_Tables_number 14
_symmetry_space_group_name_Hall '-P 2yn'
_symmetry_space_group_name_H-M 'P 1 21/n 1'
_atom_sites_solution_hydrogens geom
_atom_sites_solution_primary direct
_atom_sites_solution_secondary difmap
_audit_creation_method SHELXL-97
_cell_angle_alpha 90.00
_cell_angle_beta 90.52(3)
_cell_angle_gamma 90.00
_cell_formula_units_Z 4
_cell_length_a 9.1392(18)
_cell_length_b 10.396(2)
_cell_length_c 13.647(3)
_cell_measurement_temperature 150(2)
_cell_volume 1296.6(5)
_computing_cell_refinement 'DENZO-SMN (Otwinowski & Minor, 1997)'
_computing_data_collection 'COLLECT (Nonius, 1997-2001)'
_computing_data_reduction DENZO-SMN
_computing_molecular_graphics 'SHELXTL/PC (Sheldrick, 2001)'
_computing_publication_material SHELXTL/PC
_computing_structure_refinement 'SHELXL-97 (Sheldrick, 1997)'
_computing_structure_solution 'SHELXS-97 (Sheldrick, 1997)'
_diffrn_ambient_temperature 150(2)
_diffrn_measured_fraction_theta_full 0.993
_diffrn_measured_fraction_theta_max 0.993
_diffrn_measurement_device_type 'Nonius Kappa-CCD'
_diffrn_measurement_method '\f scans, and \w scans with \k offsets'
_diffrn_radiation_monochromator graphite
_diffrn_radiation_probe x-ray
_diffrn_radiation_type MoK\a
_diffrn_radiation_wavelength 0.71073
_diffrn_reflns_av_R_equivalents 0.0449
_diffrn_reflns_av_sigmaI/netI 0.0592
_diffrn_reflns_limit_h_max 12
_diffrn_reflns_limit_h_min -12
_diffrn_reflns_limit_k_max 13
_diffrn_reflns_limit_k_min -14
_diffrn_reflns_limit_l_max 18
_diffrn_reflns_limit_l_min -18
_diffrn_reflns_number 6100
_diffrn_reflns_theta_full 29.13
_diffrn_reflns_theta_max 29.13
_diffrn_reflns_theta_min 2.46
_diffrn_source 'fine-focus sealed tube'
_exptl_absorpt_coefficient_mu 2.746
_exptl_absorpt_correction_T_max 0.8749
_exptl_absorpt_correction_T_min 0.5469
_exptl_absorpt_correction_type multi-scan
_exptl_absorpt_process_details 'DENZO-SMN (Otwinowski & Minor, 1997)'
_exptl_crystal_colour colorless
_exptl_crystal_density_diffrn 1.571
_exptl_crystal_density_method 'not measured'
_exptl_crystal_description plate
_exptl_crystal_F_000 620
_exptl_crystal_recrystallization_method benzene/pentane
_exptl_crystal_size_max 0.25
_exptl_crystal_size_mid 0.15
_exptl_crystal_size_min 0.05
_refine_diff_density_max 1.018
_refine_diff_density_min -1.044
_refine_diff_density_rms 0.147
_refine_ls_extinction_coef 0.011(2)
_refine_ls_extinction_expression Fc^*^=kFc[1+0.001xFc^2^\l^3^/sin(2\q)]^-1/4^
_refine_ls_extinction_method SHELXL
_refine_ls_goodness_of_fit_ref 1.115
_refine_ls_hydrogen_treatment constr
_refine_ls_matrix_type full
_refine_ls_number_parameters 141
_refine_ls_number_reflns 3469
_refine_ls_number_restraints 0
_refine_ls_restrained_S_all 1.115
_refine_ls_R_factor_all 0.0936
_refine_ls_R_factor_gt 0.0638
_refine_ls_shift/su_max 0.000
_refine_ls_shift/su_mean 0.000
_refine_ls_structure_factor_coef Fsqd
_refine_ls_weighting_details 'calc w=1/[\s^2^(Fo^2^)+(0.0998P)^2^+1.1544P] where P=(Fo^2^+2Fc^2^)/3'
_refine_ls_weighting_scheme calc
_refine_ls_wR_factor_gt 0.1763
_refine_ls_wR_factor_ref 0.1925
_reflns_number_gt 2379
_reflns_number_total 3469
_reflns_threshold_expression >2sigma(I)
_cod_data_source_file om900977g_si_001.cif
_cod_data_source_block compound8b
_cod_original_cell_volume 1296.6(4)
_cod_original_sg_symbol_H-M 'P 21/n'
_cod_database_code 4067483

loop_
_symmetry_equiv_pos_as_xyz
'x, y, z'
'-x+1/2, y+1/2, -z+1/2'
'-x, -y, -z'
'x-1/2, -y-1/2, z-1/2'

loop_
_atom_site_label
_atom_site_type_symbol
_atom_site_fract_x
_atom_site_fract_y
_atom_site_fract_z
_atom_site_U_iso_or_equiv
_atom_site_adp_type
_atom_site_occupancy
_atom_site_symmetry_multiplicity
_atom_site_calc_flag
_atom_site_refinement_flags
Ge Ge 0.05981(5) 0.21604(5) 0.04182(4) 0.0322(2) Uani 1 1 d .
Cl1 Cl -0.00251(13) 0.04573(13) 0.14170(10) 0.0407(3) Uani 1 1 d .
Cl2 Cl 0.02441(15) 0.37715(13) 0.15556(11) 0.0460(4) Uani 1 1 d .
C9 C 0.3441(5) 0.1708(5) -0.1051(3) 0.0318(10) Uani 1 1 d .
H9A H 0.2385 0.1585 -0.1138 0.048 Uiso 1 1 calc R
H9B H 0.3965 0.0993 -0.1357 0.048 Uiso 1 1 calc R
H9C H 0.3735 0.2519 -0.1358 0.048 Uiso 1 1 calc R
N5 N 0.3799(4) 0.1750(4) 0.0001(3) 0.0254(8) Uani 1 1 d .
C4 C 0.5200(5) 0.1636(4) 0.0374(3) 0.0272(9) Uani 1 1 d .
C6 C 0.3034(5) 0.2058(5) 0.2562(3) 0.0327(10) Uani 1 1 d .
H6A H 0.3355 0.2889 0.2825 0.049 Uiso 1 1 calc R
H6B H 0.3401 0.1365 0.2985 0.049 Uiso 1 1 calc R
H6C H 0.1963 0.2030 0.2539 0.049 Uiso 1 1 calc R
N2 N 0.3611(4) 0.1891(4) 0.1568(3) 0.0270(8) Uani 1 1 d .
C1 C 0.2822(5) 0.1909(4) 0.0726(3) 0.0255(9) Uani 1 1 d .
C3 C 0.5089(5) 0.1731(5) 0.1363(3) 0.0286(9) Uani 1 1 d .
C8 C 0.6521(5) 0.1508(5) -0.0253(3) 0.0311(10) Uani 1 1 d .
H8A H 0.6772 0.2350 -0.0527 0.047 Uiso 1 1 calc R
H8B H 0.6316 0.0902 -0.0787 0.047 Uiso 1 1 calc R
H8C H 0.7343 0.1188 0.0144 0.047 Uiso 1 1 calc R
C7 C 0.6218(5) 0.1767(5) 0.2159(4) 0.0382(11) Uani 1 1 d .
H7A H 0.7194 0.1696 0.1873 0.057 Uiso 1 1 calc R
H7B H 0.6059 0.1049 0.2611 0.057 Uiso 1 1 calc R
H7C H 0.6142 0.2581 0.2517 0.057 Uiso 1 1 calc R
C3S C 0.3494(8) 0.5023(5) 0.0029(5) 0.0556(16) Uani 1 1 d .
H3S H 0.2455 0.5036 0.0048 0.067 Uiso 1 1 calc R
C2S C 0.4291(8) 0.4914(5) 0.0885(5) 0.0527(16) Uani 1 1 d .
H2S H 0.3800 0.4857 0.1494 0.063 Uiso 1 1 calc R
C1S C 0.5794(8) 0.4888(5) 0.0863(5) 0.0543(16) Uani 1 1 d .
H1S H 0.6343 0.4809 0.1455 0.065 Uiso 1 1 calc R

loop_
_atom_site_aniso_label
_atom_site_aniso_U_11
_atom_site_aniso_U_22
_atom_site_aniso_U_33
_atom_site_aniso_U_23
_atom_site_aniso_U_13
_atom_site_aniso_U_12
Ge 0.0256(3) 0.0345(3) 0.0364(3) 0.0005(2) -0.0012(2) 0.0024(2)
Cl1 0.0348(6) 0.0402(7) 0.0471(7) 0.0032(6) 0.0029(5) -0.0066(5)
Cl2 0.0468(7) 0.0374(7) 0.0541(8) -0.0060(6) 0.0117(6) 0.0071(6)
C9 0.033(2) 0.038(3) 0.025(2) 0.001(2) -0.0016(18) 0.001(2)
N5 0.0286(19) 0.0252(18) 0.0223(18) 0.0021(15) -0.0007(14) -0.0004(15)
C4 0.026(2) 0.024(2) 0.031(2) 0.0002(18) 0.0003(17) -0.0014(17)
C6 0.032(2) 0.039(3) 0.027(2) 0.0020(19) 0.0021(18) -0.0026(19)
N2 0.0279(18) 0.029(2) 0.0239(18) -0.0017(15) 0.0009(15) -0.0018(15)
C1 0.0200(19) 0.029(2) 0.027(2) -0.0013(17) -0.0015(16) 0.0014(16)
C3 0.033(2) 0.025(2) 0.028(2) -0.0006(18) -0.0016(18) -0.0043(18)
C8 0.032(2) 0.034(2) 0.028(2) -0.001(2) 0.0074(18) 0.000(2)
C7 0.034(3) 0.043(3) 0.037(3) 0.003(2) -0.010(2) -0.005(2)
C3S 0.068(4) 0.032(3) 0.067(4) -0.004(3) 0.014(3) -0.002(3)
C2S 0.080(4) 0.028(3) 0.051(4) 0.000(2) 0.029(3) -0.005(3)
C1S 0.083(5) 0.031(3) 0.049(3) -0.002(3) 0.004(3) -0.008(3)

loop_
_atom_type_symbol
_atom_type_description
_atom_type_scat_dispersion_real
_atom_type_scat_dispersion_imag
_atom_type_scat_source
C C 0.0033 0.0016 'International Tables Vol C Tables 4.2.6.8 and 6.1.1.4'
H H 0.0000 0.0000 'International Tables Vol C Tables 4.2.6.8 and 6.1.1.4'
N N 0.0061 0.0033 'International Tables Vol C Tables 4.2.6.8 and 6.1.1.4'
Cl Cl 0.1484 0.1585 'International Tables Vol C Tables 4.2.6.8 and 6.1.1.4'
Ge Ge 0.1547 1.8001 'International Tables Vol C Tables 4.2.6.8 and 6.1.1.4'

loop_
_geom_angle_atom_site_label_1
_geom_angle_atom_site_label_2
_geom_angle_atom_site_label_3
_geom_angle
_geom_angle_site_symmetry_1
_geom_angle_site_symmetry_3
C1 Ge Cl2 95.61(13) . .
C1 Ge Cl1 91.72(13) . .
Cl2 Ge Cl1 97.04(6) . .
N5 C9 H9A 109.5 . .
N5 C9 H9B 109.5 . .
H9A C9 H9B 109.5 . .
N5 C9 H9C 109.5 . .
H9A C9 H9C 109.5 . .
H9B C9 H9C 109.5 . .
C1 N5 C4 111.0(4) . .
C1 N5 C9 125.2(4) . .
C4 N5 C9 123.8(4) . .
C3 C4 N5 106.4(4) . .
C3 C4 C8 130.2(4) . .
N5 C4 C8 123.3(4) . .
N2 C6 H6A 109.5 . .
N2 C6 H6B 109.5 . .
H6A C6 H6B 109.5 . .
N2 C6 H6C 109.5 . .
H6A C6 H6C 109.5 . .
H6B C6 H6C 109.5 . .
C1 N2 C3 110.0(4) . .
C1 N2 C6 126.2(4) . .
C3 N2 C6 123.8(4) . .
N5 C1 N2 105.7(4) . .
N5 C1 Ge 121.2(3) . .
N2 C1 Ge 133.2(3) . .
C4 C3 N2 106.8(4) . .
C4 C3 C7 131.9(4) . .
N2 C3 C7 121.1(4) . .
C4 C8 H8A 109.5 . .
C4 C8 H8B 109.5 . .
H8A C8 H8B 109.5 . .
C4 C8 H8C 109.5 . .
H8A C8 H8C 109.5 . .
H8B C8 H8C 109.5 . .
C3 C7 H7A 109.5 . .
C3 C7 H7B 109.5 . .
H7A C7 H7B 109.5 . .
C3 C7 H7C 109.5 . .
H7A C7 H7C 109.5 . .
H7B C7 H7C 109.5 . .
C2S C3S C1S 120.1(6) . 3_665
C2S C3S H3S 120.0 . .
C1S C3S H3S 120.0 3_665 .
C1S C2S C3S 120.3(6) . .
C1S C2S H2S 119.8 . .
C3S C2S H2S 119.8 . .
C2S C1S C3S 119.6(6) . 3_665
C2S C1S H1S 120.2 . .
C3S C1S H1S 120.2 3_665 .

loop_
_geom_bond_atom_site_label_1
_geom_bond_atom_site_label_2
_geom_bond_distance
_geom_bond_site_symmetry_2
Ge C1 2.088(4) .
Ge Cl2 2.3084(14) .
Ge Cl1 2.3089(14) .
C9 N5 1.470(6) .
C9 H9A 0.9800 .
C9 H9B 0.9800 .
C9 H9C 0.9800 .
N5 C1 1.349(6) .
N5 C4 1.379(6) .
C4 C3 1.358(6) .
C4 C8 1.492(6) .
C6 N2 1.471(6) .
C6 H6A 0.9800 .
C6 H6B 0.9800 .
C6 H6C 0.9800 .
N2 C1 1.351(6) .
N2 C3 1.392(6) .
C3 C7 1.492(6) .
C8 H8A 0.9800 .
C8 H8B 0.9800 .
C8 H8C 0.9800 .
C7 H7A 0.9800 .
C7 H7B 0.9800 .
C7 H7C 0.9800 .
C3S C2S 1.376(9) .
C3S C1S 1.388(9) 3_665
C3S H3S 0.9500 .
C2S C1S 1.374(9) .
C2S H2S 0.9500 .
C1S C3S 1.388(9) 3_665
C1S H1S 0.9500 .
